data_7020144
loop_
_publ_author_name
'Romanski, Steffen'
'Kraus, Birgit'
'Guttentag, Miguel'
'Schlundt, Waldemar'
'R\"ucker, Hannelore'
'Adler, Andreas'
'Neud\"orfl, J\"org-Martin'
'Alberto, Roger'
'Amslinger, Sabine'
'Schmalz, Hans-G\"unther'

_publ_section_title
;
 Acyloxybutadiene tricarbonyl iron complexes as enzyme-triggered
 CO-releasing molecules (ET-CORMs): a structure-activity relationship
 study.
;
_journal_issue 45
_journal_name_full 'Dalton transactions (Cambridge, England : 2003)'
_journal_page_first 13862
_journal_page_last 13875
_journal_paper_doi 10.1039/c2dt30662j
_journal_volume 41
_journal_year 2012
_chemical_formula_moiety 'C19 H24 Fe O7'
_chemical_formula_sum 'C19 H24 Fe O7'
_chemical_formula_weight 420.23
_chemical_name_systematic
;
?
;
_space_group_IT_number 14
_symmetry_cell_setting monoclinic
_symmetry_space_group_name_Hall '-P 2ybc'
_symmetry_space_group_name_H-M 'P 1 21/c 1'
_atom_sites_solution_hydrogens geom
_atom_sites_solution_primary direct
_atom_sites_solution_secondary difmap
_audit_creation_method SHELXL-97
_cell_angle_alpha 90.00
_cell_angle_beta 100.201(3)
_cell_angle_gamma 90.00
_cell_formula_units_Z 4
_cell_length_a 13.5179(16)
_cell_length_b 12.1754(7)
_cell_length_c 12.5175(15)
_cell_measurement_reflns_used 12099
_cell_measurement_temperature 100(2)
_cell_measurement_theta_max 25.00
_cell_measurement_theta_min 1.53
_cell_volume 2027.6(4)
_computing_cell_refinement 'Nonius DENZO (Otwinowski, Minor 1997)'
_computing_data_collection 'Nonius COLLECT'
_computing_data_reduction 'Nonius DENZO (Otwinowski, Minor 1997)'
_computing_molecular_graphics 'SCHAKAL99 (E. Keller 1999)'
_computing_publication_material 'PLATON (A. L. Spek 1980-2004)'
_computing_structure_refinement 'SHELXL-97 (Sheldrick, 1997)'
_computing_structure_solution 'SHELXS-97 (Sheldrick, 1997)'
_diffrn_ambient_temperature 100(2)
_diffrn_measured_fraction_theta_full 0.944
_diffrn_measured_fraction_theta_max 0.944
_diffrn_measurement_device_type 'Nonius KappaCCD'
_diffrn_measurement_method Phi/Omega-Scans
_diffrn_radiation_monochromator graphite
_diffrn_radiation_source 'fine-focus sealed tube'
_diffrn_radiation_type MoK\a
_diffrn_radiation_wavelength 0.71073
_diffrn_reflns_av_R_equivalents 0.0684
_diffrn_reflns_av_sigmaI/netI 0.0641
_diffrn_reflns_limit_h_max 16
_diffrn_reflns_limit_h_min -16
_diffrn_reflns_limit_k_max 12
_diffrn_reflns_limit_k_min -12
_diffrn_reflns_limit_l_max 14
_diffrn_reflns_limit_l_min -14
_diffrn_reflns_number 12099
_diffrn_reflns_theta_full 25.00
_diffrn_reflns_theta_max 25.00
_diffrn_reflns_theta_min 1.53
_exptl_absorpt_coefficient_mu 0.779
_exptl_absorpt_correction_type none
_exptl_crystal_colour yellowish
_exptl_crystal_density_diffrn 1.377
_exptl_crystal_density_method 'not measured'
_exptl_crystal_description prism
_exptl_crystal_F_000 880
_exptl_crystal_size_max .3
_exptl_crystal_size_mid .1
_exptl_crystal_size_min .07
_refine_diff_density_max 1.017
_refine_diff_density_min -0.510
_refine_diff_density_rms 0.143
_refine_ls_extinction_method none
_refine_ls_goodness_of_fit_ref 1.214
_refine_ls_hydrogen_treatment constr
_refine_ls_matrix_type full
_refine_ls_number_parameters 250
_refine_ls_number_reflns 3374
_refine_ls_number_restraints 0
_refine_ls_restrained_S_all 1.214
_refine_ls_R_factor_all 0.0916
_refine_ls_R_factor_gt 0.0606
_refine_ls_shift/su_max 0.000
_refine_ls_shift/su_mean 0.000
_refine_ls_structure_factor_coef Fsqd
_refine_ls_weighting_details 'calc w=1/[\s^2^(Fo^2^)+(0.0678P)^2^+5.7318P] where P=(Fo^2^+2Fc^2^)/3'
_refine_ls_weighting_scheme calc
_refine_ls_wR_factor_gt 0.1592
_refine_ls_wR_factor_ref 0.1803
_reflns_number_gt 2484
_reflns_number_total 3374
_reflns_threshold_expression >2sigma(I)
_cod_data_source_file c2dt30662j.txt
_cod_data_source_block rac-15
_cod_original_sg_symbol_H-M P21/c
_cod_database_code 7020144

loop_
_symmetry_equiv_pos_as_xyz
'x, y, z'
'-x, y+1/2, -z+1/2'
'-x, -y, -z'
'x, -y-1/2, z-1/2'

loop_
_atom_site_label
_atom_site_type_symbol
_atom_site_fract_x
_atom_site_fract_y
_atom_site_fract_z
_atom_site_U_iso_or_equiv
_atom_site_adp_type
_atom_site_occupancy
_atom_site_symmetry_multiplicity
_atom_site_calc_flag
_atom_site_refinement_flags
Fe1 Fe 0.14687(6) 0.22816(6) -0.02658(6) 0.0187(3) Uani 1 1 d .
O1 O 0.0746(3) 0.4198(4) -0.1605(3) 0.0311(10) Uani 1 1 d .
O2 O -0.0163(3) 0.0723(3) -0.1039(3) 0.0298(10) Uani 1 1 d .
O3 O 0.2989(3) 0.1342(3) -0.1422(3) 0.0314(10) Uani 1 1 d .
O4 O 0.3323(3) 0.1515(3) 0.1288(3) 0.0251(9) Uani 1 1 d .
O5 O 0.3165(3) 0.1122(4) 0.3012(4) 0.0439(13) Uani 1 1 d .
O6 O -0.0148(3) 0.2449(3) 0.1204(3) 0.0205(9) Uani 1 1 d .
O7 O -0.0948(3) 0.3439(3) -0.0214(3) 0.0265(10) Uani 1 1 d .
C1 C 0.1014(4) 0.3430(5) -0.1114(5) 0.0232(13) Uani 1 1 d .
C2 C 0.0483(4) 0.1319(5) -0.0732(5) 0.0235(13) Uani 1 1 d .
C3 C 0.2371(4) 0.1700(5) -0.0990(5) 0.0245(14) Uani 1 1 d .
C4 C 0.2501(4) 0.2239(5) 0.1154(4) 0.0212(12) Uani 1 1 d .
C5 C 0.3612(4) 0.1015(5) 0.2273(5) 0.0242(13) Uani 1 1 d .
C6 C 0.4565(4) 0.0355(5) 0.2281(5) 0.0264(14) Uani 1 1 d .
C7 C 0.4855(5) -0.0198(7) 0.3371(6) 0.056(2) Uani 1 1 d .
H7A H 0.4932 0.0357 0.3947 0.084 Uiso 1 1 calc R
H7B H 0.5492 -0.0590 0.3396 0.084 Uiso 1 1 calc R
H7C H 0.4330 -0.0721 0.3477 0.084 Uiso 1 1 calc R
C8 C 0.4360(5) -0.0517(6) 0.1388(7) 0.052(2) Uani 1 1 d .
H8A H 0.3785 -0.0968 0.1496 0.078 Uiso 1 1 calc R
H8B H 0.4954 -0.0985 0.1419 0.078 Uiso 1 1 calc R
H8C H 0.4209 -0.0157 0.0678 0.078 Uiso 1 1 calc R
C9 C 0.5398(5) 0.1119(6) 0.2072(7) 0.047(2) Uani 1 1 d .
H9A H 0.5190 0.1492 0.1374 0.071 Uiso 1 1 calc R
H9B H 0.6009 0.0692 0.2052 0.071 Uiso 1 1 calc R
H9C H 0.5532 0.1666 0.2653 0.071 Uiso 1 1 calc R
C10 C 0.1549(4) 0.1941(5) 0.1354(5) 0.0225(13) Uani 1 1 d .
H10X H 0.1358 0.1257 0.1621 0.027 Uiso 1 1 d R
C11 C 0.0825(4) 0.2792(5) 0.1039(4) 0.0185(12) Uani 1 1 d .
C12 C -0.0981(4) 0.2855(5) 0.0539(5) 0.0222(13) Uani 1 1 d .
C13 C -0.1930(4) 0.2432(5) 0.0918(5) 0.0208(13) Uani 1 1 d .
C14 C -0.1930(5) 0.2819(6) 0.2083(5) 0.0385(17) Uani 1 1 d .
H14A H -0.2547 0.2570 0.2318 0.058 Uiso 1 1 calc R
H14B H -0.1898 0.3623 0.2111 0.058 Uiso 1 1 calc R
H14C H -0.1345 0.2512 0.2566 0.058 Uiso 1 1 calc R
C15 C -0.2846(4) 0.2901(5) 0.0162(5) 0.0351(16) Uani 1 1 d .
H15A H -0.2802 0.2724 -0.0592 0.053 Uiso 1 1 calc R
H15B H -0.2863 0.3700 0.0250 0.053 Uiso 1 1 calc R
H15C H -0.3460 0.2579 0.0343 0.053 Uiso 1 1 calc R
C16 C -0.1939(5) 0.1191(5) 0.0880(6) 0.0382(17) Uani 1 1 d .
H16A H -0.1916 0.0946 0.0140 0.057 Uiso 1 1 calc R
H16B H -0.2555 0.0918 0.1100 0.057 Uiso 1 1 calc R
H16C H -0.1353 0.0906 0.1377 0.057 Uiso 1 1 calc R
C17 C 0.1058(4) 0.3977(5) 0.1324(5) 0.0248(13) Uani 1 1 d .
H17A H 0.1063 0.4096 0.2107 0.030 Uiso 1 1 calc R
H17B H 0.0534 0.4455 0.0908 0.030 Uiso 1 1 calc R
C18 C 0.2095(4) 0.4272(5) 0.1049(5) 0.0249(13) Uani 1 1 d .
H18A H 0.2013 0.4852 0.0486 0.030 Uiso 1 1 calc R
H18B H 0.2533 0.4564 0.1705 0.030 Uiso 1 1 calc R
C19 C 0.2584(4) 0.3278(5) 0.0644(4) 0.0217(13) Uani 1 1 d .
H19X H 0.3156 0.3461 0.0336 0.026 Uiso 1 1 d R

loop_
_atom_site_aniso_label
_atom_site_aniso_U_11
_atom_site_aniso_U_22
_atom_site_aniso_U_33
_atom_site_aniso_U_23
_atom_site_aniso_U_13
_atom_site_aniso_U_12
Fe1 0.0154(4) 0.0229(5) 0.0184(4) 0.0020(4) 0.0044(3) 0.0025(3)
O1 0.036(3) 0.034(3) 0.026(2) 0.008(2) 0.013(2) 0.012(2)
O2 0.025(2) 0.030(3) 0.034(2) 0.0000(19) 0.0017(19) -0.0033(19)
O3 0.024(2) 0.039(3) 0.032(3) -0.005(2) 0.009(2) 0.0087(19)
O4 0.018(2) 0.033(2) 0.025(2) 0.0073(18) 0.0056(17) 0.0089(17)
O5 0.038(3) 0.070(3) 0.027(3) 0.008(2) 0.013(2) 0.028(2)
O6 0.0120(18) 0.025(2) 0.025(2) 0.0043(17) 0.0057(15) 0.0025(15)
O7 0.020(2) 0.029(3) 0.031(2) 0.0076(19) 0.0065(18) 0.0033(17)
C1 0.017(3) 0.036(4) 0.018(3) -0.001(3) 0.008(2) 0.003(3)
C2 0.024(3) 0.027(4) 0.021(3) 0.002(3) 0.008(3) 0.007(3)
C3 0.025(3) 0.026(4) 0.022(3) 0.005(3) 0.003(3) -0.001(3)
C4 0.016(3) 0.026(3) 0.022(3) 0.004(3) 0.004(2) 0.004(2)
C5 0.022(3) 0.027(4) 0.023(3) 0.003(3) 0.000(3) 0.000(2)
C6 0.019(3) 0.030(4) 0.031(3) 0.003(3) 0.005(3) 0.005(2)
C7 0.034(4) 0.079(6) 0.057(5) 0.037(4) 0.015(4) 0.026(4)
C8 0.035(4) 0.046(5) 0.070(6) -0.016(4) -0.002(4) 0.017(3)
C9 0.016(3) 0.046(5) 0.078(6) 0.013(4) 0.005(3) 0.003(3)
C10 0.019(3) 0.027(3) 0.021(3) 0.002(2) 0.004(2) -0.001(2)
C11 0.017(3) 0.026(3) 0.013(3) 0.004(2) 0.003(2) -0.001(2)
C12 0.021(3) 0.021(3) 0.025(3) -0.004(3) 0.005(2) 0.003(2)
C13 0.014(3) 0.021(3) 0.028(3) 0.001(2) 0.007(2) 0.002(2)
C14 0.024(3) 0.062(5) 0.034(4) -0.008(3) 0.014(3) -0.007(3)
C15 0.022(3) 0.041(4) 0.043(4) 0.012(3) 0.008(3) 0.001(3)
C16 0.024(3) 0.034(4) 0.058(5) -0.001(3) 0.014(3) -0.004(3)
C17 0.019(3) 0.026(4) 0.030(3) 0.000(3) 0.005(3) 0.002(2)
C18 0.022(3) 0.024(4) 0.029(3) -0.002(3) 0.005(3) 0.000(2)
C19 0.019(3) 0.026(3) 0.021(3) 0.001(2) 0.006(2) -0.002(2)

loop_
_atom_type_symbol
_atom_type_description
_atom_type_scat_dispersion_real
_atom_type_scat_dispersion_imag
_atom_type_scat_source
C C 0.0033 0.0016 'International Tables Vol C Tables 4.2.6.8 and 6.1.1.4'
H H 0.0000 0.0000 'International Tables Vol C Tables 4.2.6.8 and 6.1.1.4'
Fe Fe 0.3463 0.8444 'International Tables Vol C Tables 4.2.6.8 and 6.1.1.4'
O O 0.0106 0.0060 'International Tables Vol C Tables 4.2.6.8 and 6.1.1.4'

loop_
_geom_angle_atom_site_label_1
_geom_angle_atom_site_label_2
_geom_angle_atom_site_label_3
_geom_angle
C3 Fe1 C2 96.3(3)
C3 Fe1 C1 101.6(3)
C2 Fe1 C1 99.2(3)
C3 Fe1 C10 119.9(2)
C2 Fe1 C10 95.5(2)
C1 Fe1 C10 133.9(2)
C3 Fe1 C4 90.5(2)
C2 Fe1 C4 128.0(2)
C1 Fe1 C4 129.7(2)
C10 Fe1 C4 39.9(2)
C3 Fe1 C11 159.2(2)
C2 Fe1 C11 93.5(2)
C1 Fe1 C11 94.8(2)
C10 Fe1 C11 40.5(2)
C4 Fe1 C11 69.1(2)
C3 Fe1 C19 90.9(2)
C2 Fe1 C19 166.5(2)
C1 Fe1 C19 90.5(2)
C10 Fe1 C19 71.0(2)
C4 Fe1 C19 40.2(2)
C11 Fe1 C19 76.2(2)
C5 O4 C4 118.7(4)
C12 O6 C11 119.1(4)
O1 C1 Fe1 176.1(5)
O2 C2 Fe1 178.3(5)
O3 C3 Fe1 176.8(5)
C10 C4 O4 123.2(5)
C10 C4 C19 117.1(5)
O4 C4 C19 119.0(5)
C10 C4 Fe1 69.9(3)
O4 C4 Fe1 121.3(4)
C19 C4 Fe1 71.7(3)
O5 C5 O4 123.0(5)
O5 C5 C6 126.6(5)
O4 C5 C6 110.4(5)
C7 C6 C5 109.1(5)
C7 C6 C9 110.3(6)
C5 C6 C9 109.2(5)
C7 C6 C8 109.5(6)
C5 C6 C8 108.6(5)
C9 C6 C8 110.0(6)
C6 C7 H7A 109.5
C6 C7 H7B 109.5
H7A C7 H7B 109.5
C6 C7 H7C 109.5
H7A C7 H7C 109.5
H7B C7 H7C 109.5
C6 C8 H8A 109.5
C6 C8 H8B 109.5
H8A C8 H8B 109.5
C6 C8 H8C 109.5
H8A C8 H8C 109.5
H8B C8 H8C 109.5
C6 C9 H9A 109.5
C6 C9 H9B 109.5
H9A C9 H9B 109.5
C6 C9 H9C 109.5
H9A C9 H9C 109.5
H9B C9 H9C 109.5
C4 C10 C11 111.6(5)
C4 C10 Fe1 70.2(3)
C11 C10 Fe1 70.6(3)
C4 C10 H10X 127.1
C11 C10 H10X 121.1
Fe1 C10 H10X 123.6
O6 C11 C10 110.5(4)
O6 C11 C17 113.9(4)
C10 C11 C17 121.6(5)
O6 C11 Fe1 123.4(4)
C10 C11 Fe1 68.9(3)
C17 C11 Fe1 111.9(4)
O7 C12 O6 123.8(5)
O7 C12 C13 126.7(5)
O6 C12 C13 109.5(5)
C16 C13 C15 110.6(5)
C16 C13 C12 109.2(5)
C15 C13 C12 108.3(5)
C16 C13 C14 109.6(5)
C15 C13 C14 109.8(5)
C12 C13 C14 109.4(5)
C13 C14 H14A 109.5
C13 C14 H14B 109.5
H14A C14 H14B 109.5
C13 C14 H14C 109.5
H14A C14 H14C 109.5
H14B C14 H14C 109.5
C13 C15 H15A 109.5
C13 C15 H15B 109.5
H15A C15 H15B 109.5
C13 C15 H15C 109.5
H15A C15 H15C 109.5
H15B C15 H15C 109.5
C13 C16 H16A 109.5
C13 C16 H16B 109.5
H16A C16 H16B 109.5
C13 C16 H16C 109.5
H16A C16 H16C 109.5
H16B C16 H16C 109.5
C11 C17 C18 109.3(5)
C11 C17 H17A 109.8
C18 C17 H17A 109.8
C11 C17 H17B 109.8
C18 C17 H17B 109.8
H17A C17 H17B 108.3
C19 C18 C17 110.9(5)
C19 C18 H18A 109.5
C17 C18 H18A 109.5
C19 C18 H18B 109.5
C17 C18 H18B 109.5
H18A C18 H18B 108.0
C4 C19 C18 119.1(5)
C4 C19 Fe1 68.1(3)
C18 C19 Fe1 109.2(4)
C4 C19 H19X 121.5
C18 C19 H19X 112.6
Fe1 C19 H19X 118.2

loop_
_geom_bond_atom_site_label_1
_geom_bond_atom_site_label_2
_geom_bond_distance
Fe1 C3 1.790(6)
Fe1 C2 1.793(6)
Fe1 C1 1.798(6)
Fe1 C10 2.054(6)
Fe1 C4 2.057(5)
Fe1 C11 2.077(5)
Fe1 C19 2.105(6)
O1 C1 1.142(7)
O2 C2 1.148(7)
O3 C3 1.158(7)
O4 C5 1.369(7)
O4 C4 1.404(6)
O5 C5 1.199(7)
O6 C12 1.368(7)
O6 C11 1.429(6)
O7 C12 1.189(7)
C4 C10 1.402(8)
C4 C19 1.430(8)
C5 C6 1.516(8)
C6 C7 1.509(9)
C6 C9 1.519(8)
C6 C8 1.531(9)
C7 H7A 0.9800
C7 H7B 0.9800
C7 H7C 0.9800
C8 H8A 0.9800
C8 H8B 0.9800
C8 H8C 0.9800
C9 H9A 0.9800
C9 H9B 0.9800
C9 H9C 0.9800
C10 C11 1.431(8)
C10 H10X 0.9499
C11 C17 1.507(8)
C12 C13 1.533(8)
C13 C16 1.512(9)
C13 C15 1.529(8)
C13 C14 1.533(8)
C14 H14A 0.9800
C14 H14B 0.9800
C14 H14C 0.9800
C15 H15A 0.9800
C15 H15B 0.9800
C15 H15C 0.9800
C16 H16A 0.9800
C16 H16B 0.9800
C16 H16C 0.9800
C17 C18 1.544(8)
C17 H17A 0.9900
C17 H17B 0.9900
C18 C19 1.510(8)
C18 H18A 0.9900
C18 H18B 0.9900
C19 H19X 0.9507

loop_
_geom_torsion_atom_site_label_1
_geom_torsion_atom_site_label_2
_geom_torsion_atom_site_label_3
_geom_torsion_atom_site_label_4
_geom_torsion
C5 O4 C4 C10 -55.6(7)
C5 O4 C4 C19 133.7(5)
C5 O4 C4 Fe1 -141.0(4)
C3 Fe1 C4 C10 -140.1(4)
C2 Fe1 C4 C10 -41.7(5)
C1 Fe1 C4 C10 114.2(4)
C11 Fe1 C4 C10 35.8(3)
C19 Fe1 C4 C10 129.1(5)
C3 Fe1 C4 O4 -22.7(4)
C2 Fe1 C4 O4 75.8(5)
C1 Fe1 C4 O4 -128.3(4)
C10 Fe1 C4 O4 117.5(6)
C11 Fe1 C4 O4 153.2(5)
C19 Fe1 C4 O4 -113.4(5)
C3 Fe1 C4 C19 90.7(3)
C2 Fe1 C4 C19 -170.8(3)
C1 Fe1 C4 C19 -14.9(4)
C10 Fe1 C4 C19 -129.1(5)
C11 Fe1 C4 C19 -93.3(3)
C4 O4 C5 O5 4.0(8)
C4 O4 C5 C6 -174.7(5)
O5 C5 C6 C7 2.2(9)
O4 C5 C6 C7 -179.2(5)
O5 C5 C6 C9 -118.5(7)
O4 C5 C6 C9 60.2(7)
O5 C5 C6 C8 121.5(7)
O4 C5 C6 C8 -59.8(7)
O4 C4 C10 C11 -173.5(5)
C19 C4 C10 C11 -2.6(7)
Fe1 C4 C10 C11 -58.5(4)
O4 C4 C10 Fe1 -115.0(5)
C19 C4 C10 Fe1 55.8(4)
C3 Fe1 C10 C4 47.7(4)
C2 Fe1 C10 C4 148.2(4)
C1 Fe1 C10 C4 -103.4(4)
C11 Fe1 C10 C4 -122.8(5)
C19 Fe1 C10 C4 -32.0(3)
C3 Fe1 C10 C11 170.5(3)
C2 Fe1 C10 C11 -88.9(3)
C1 Fe1 C10 C11 19.4(5)
C4 Fe1 C10 C11 122.8(5)
C19 Fe1 C10 C11 90.9(3)
C12 O6 C11 C10 -149.8(5)
C12 O6 C11 C17 69.2(6)
C12 O6 C11 Fe1 -72.2(6)
C4 C10 C11 O6 177.3(4)
Fe1 C10 C11 O6 119.1(4)
C4 C10 C11 C17 -45.2(7)
Fe1 C10 C11 C17 -103.4(5)
C4 C10 C11 Fe1 58.2(4)
C3 Fe1 C11 O6 -124.9(7)
C2 Fe1 C11 O6 -6.9(4)
C1 Fe1 C11 O6 92.7(4)
C10 Fe1 C11 O6 -101.2(5)
C4 Fe1 C11 O6 -136.5(5)
C19 Fe1 C11 O6 -178.0(5)
C3 Fe1 C11 C10 -23.7(8)
C2 Fe1 C11 C10 94.4(3)
C1 Fe1 C11 C10 -166.1(3)
C4 Fe1 C11 C10 -35.2(3)
C19 Fe1 C11 C10 -76.8(3)
C3 Fe1 C11 C17 93.1(8)
C2 Fe1 C11 C17 -148.9(4)
C1 Fe1 C11 C17 -49.4(4)
C10 Fe1 C11 C17 116.7(5)
C4 Fe1 C11 C17 81.5(4)
C19 Fe1 C11 C17 40.0(4)
C11 O6 C12 O7 4.1(8)
C11 O6 C12 C13 -176.2(4)
O7 C12 C13 C16 120.0(6)
O6 C12 C13 C16 -59.6(6)
O7 C12 C13 C15 -0.5(8)
O6 C12 C13 C15 179.9(5)
O7 C12 C13 C14 -120.1(6)
O6 C12 C13 C14 60.3(6)
O6 C11 C17 C18 -176.6(4)
C10 C11 C17 C18 47.2(7)
Fe1 C11 C17 C18 -30.8(6)
C11 C17 C18 C19 -3.3(7)
C10 C4 C19 C18 45.6(7)
O4 C4 C19 C18 -143.2(5)
Fe1 C4 C19 C18 100.5(5)
C10 C4 C19 Fe1 -54.9(4)
O4 C4 C19 Fe1 116.3(5)
C17 C18 C19 C4 -40.1(7)
C17 C18 C19 Fe1 35.0(6)
C3 Fe1 C19 C4 -89.8(3)
C2 Fe1 C19 C4 32.5(11)
C1 Fe1 C19 C4 168.6(3)
C10 Fe1 C19 C4 31.7(3)
C11 Fe1 C19 C4 73.7(3)
C3 Fe1 C19 C18 155.8(4)
C2 Fe1 C19 C18 -81.9(11)
C1 Fe1 C19 C18 54.1(4)
C10 Fe1 C19 C18 -82.7(4)
C4 Fe1 C19 C18 -114.5(5)
C11 Fe1 C19 C18 -40.7(4)
